data_7037463
loop_
_publ_author_name
'Kelsey, Rachael A.'
'Miller, David A.'
'Parkin, Sean R.'
'Liu, Kun'
'Remias, Joe E.'
'Yang, Yue'
'Lightstone, Felice C.'
'Liu, Kunlei'
'Lippert, Cameron A.'
'Odom, Susan A.'

_publ_section_title
;
 Carbonic anhydrase mimics for enhanced CO2 absorption in an amine-based
 capture solvent.
;
_journal_issue 1
_journal_name_full 'Dalton transactions (Cambridge, England : 2003)'
_journal_page_first 324
_journal_page_last 333
_journal_paper_doi 10.1039/c5dt02943k
_journal_volume 45
_journal_year 2015
_chemical_formula_moiety 'C29 H19 N3 O2 Zn'
_chemical_formula_sum 'C29 H19 N3 O2 Zn'
_chemical_formula_weight 506.84
_chemical_name_systematic
;                                                                               
 ?                                                                              
;
_space_group_IT_number 15
_symmetry_cell_setting monoclinic
_symmetry_space_group_name_Hall '-C 2yc'
_symmetry_space_group_name_H-M 'C 1 2/c 1'
_atom_sites_solution_hydrogens geom
_atom_sites_solution_primary direct
_atom_sites_solution_secondary difmap
_audit_creation_method SHELXL-97
_audit_update_record
;
2015-07-29 deposited with the CCDC.
2015-11-13 downloaded from the CCDC.
;
_cell_angle_alpha 90.00
_cell_angle_beta 99.4547(6)
_cell_angle_gamma 90.00
_cell_formula_units_Z 8
_cell_length_a 16.9326(2)
_cell_length_b 10.5984(1)
_cell_length_c 25.6239(4)
_cell_measurement_reflns_used 5469
_cell_measurement_temperature 90.0(2)
_cell_measurement_theta_max 27.48
_cell_measurement_theta_min 1.02
_cell_volume 4535.96(10)
_computing_cell_refinement 'SCALEPACK (Otwinowski & Minor, 1997)'
_computing_data_collection 'COLLECT (Nonius, 1998)'
_computing_data_reduction 'DENZO-SMN (Otwinowski & Minor, 1997)'
_computing_molecular_graphics 'XP in SHELXTL (Sheldrick, 2008)'
_computing_publication_material
;                                                                               
SHELX-97 (Sheldrick, 2008) and local procedures                                 
;
_computing_structure_refinement 'SHELXL-97 (Sheldrick, 2008)'
_computing_structure_solution 'SHELXS-97 (Sheldrick, 2008)'
_diffrn_ambient_temperature 90.0(2)
_diffrn_detector_area_resol_mean 9.1
_diffrn_measured_fraction_theta_full 0.999
_diffrn_measured_fraction_theta_max 0.999
_diffrn_measurement_device_type 'Nonius KappaCCD diffractometer'
_diffrn_measurement_method '\w scans at fixed \c = 55\%'
_diffrn_radiation_monochromator graphite
_diffrn_radiation_source 'fine-focus sealed tube'
_diffrn_radiation_type MoK\a
_diffrn_radiation_wavelength 0.71073
_diffrn_reflns_av_R_equivalents 0.0467
_diffrn_reflns_av_sigmaI/netI 0.0247
_diffrn_reflns_limit_h_max 21
_diffrn_reflns_limit_h_min -21
_diffrn_reflns_limit_k_max 13
_diffrn_reflns_limit_k_min -13
_diffrn_reflns_limit_l_max 33
_diffrn_reflns_limit_l_min -33
_diffrn_reflns_number 71626
_diffrn_reflns_theta_full 27.51
_diffrn_reflns_theta_max 27.51
_diffrn_reflns_theta_min 1.61
_diffrn_standards_number 0
_exptl_absorpt_coefficient_mu 1.116
_exptl_absorpt_correction_T_max 0.937
_exptl_absorpt_correction_T_min 0.755
_exptl_absorpt_correction_type multi-scan
_exptl_absorpt_process_details 'SADABS (Sheldrick, 2008)'
_exptl_crystal_colour yellow
_exptl_crystal_density_diffrn 1.484
_exptl_crystal_density_method 'not measured'
_exptl_crystal_description plate
_exptl_crystal_F_000 2080
_exptl_crystal_size_max 0.25
_exptl_crystal_size_mid 0.20
_exptl_crystal_size_min 0.06
_platon_squeeze_details '                                                                               '
_refine_diff_density_max 0.599
_refine_diff_density_min -0.362
_refine_diff_density_rms 0.058
_refine_ls_extinction_method none
_refine_ls_goodness_of_fit_ref 1.042
_refine_ls_hydrogen_treatment constr
_refine_ls_matrix_type full
_refine_ls_number_parameters 316
_refine_ls_number_reflns 5200
_refine_ls_number_restraints 0
_refine_ls_restrained_S_all 1.042
_refine_ls_R_factor_all 0.0488
_refine_ls_R_factor_gt 0.0383
_refine_ls_shift/su_max 0.001
_refine_ls_shift/su_mean 0.000
_refine_ls_structure_factor_coef Fsqd
_refine_ls_weighting_details 'calc w=1/[\s^2^(Fo^2^)+(0.0464P)^2^+4.9564P] where P=(Fo^2^+2Fc^2^)/3'
_refine_ls_weighting_scheme calc
_refine_ls_wR_factor_gt 0.0885
_refine_ls_wR_factor_ref 0.0938
_reflns_number_gt 4238
_reflns_number_total 5200
_reflns_threshold_expression >2\s(I)
_cod_data_source_file c5dt02943k2.cif
_cod_data_source_block k12096-sr
_cod_depositor_comments 'Adding full bibliography for 7037463--7037464.cif.'
_cod_original_sg_symbol_H-M 'C 2/c'
_cod_database_code 7037463

loop_
_symmetry_equiv_pos_as_xyz
'x, y, z'
'-x, y, -z+1/2'
'x+1/2, y+1/2, z'
'-x+1/2, y+1/2, -z+1/2'
'-x, -y, -z'
'x, -y, z-1/2'
'-x+1/2, -y+1/2, -z'
'x+1/2, -y+1/2, z-1/2'

loop_
_atom_site_label
_atom_site_type_symbol
_atom_site_fract_x
_atom_site_fract_y
_atom_site_fract_z
_atom_site_U_iso_or_equiv
_atom_site_adp_type
_atom_site_occupancy
_atom_site_symmetry_multiplicity
_atom_site_calc_flag
_atom_site_refinement_flags
Zn1 Zn 0.380981(15) 0.36539(2) 0.613372(9) 0.02966(9) Uani 1 1 d .
N1 N 0.25988(10) 0.41565(17) 0.59092(6) 0.0279(4) Uani 1 1 d .
N2 N 0.36988(11) 0.37177(16) 0.52902(7) 0.0278(4) Uani 1 1 d .
O1 O 0.34790(10) 0.28516(17) 0.67605(6) 0.0437(4) Uani 1 1 d .
O2 O 0.47729(9) 0.26260(14) 0.61209(5) 0.0320(3) Uani 1 1 d .
C1 C 0.30204(14) 0.3485(2) 0.70398(8) 0.0323(5) Uani 1 1 d .
C2 C 0.31770(15) 0.3406(2) 0.75962(9) 0.0367(5) Uani 1 1 d .
H2 H 0.3605 0.2886 0.7758 0.044 Uiso 1 1 calc R
C3 C 0.27364(15) 0.4050(2) 0.79131(9) 0.0391(5) Uani 1 1 d .
H3 H 0.2867 0.3974 0.8287 0.047 Uiso 1 1 calc R
C4 C 0.20985(15) 0.4815(2) 0.76913(9) 0.0391(5) Uani 1 1 d .
H4 H 0.1803 0.5285 0.7910 0.047 Uiso 1 1 calc R
C5 C 0.19071(13) 0.4874(2) 0.71508(8) 0.0332(5) Uani 1 1 d .
H5 H 0.1464 0.5376 0.6998 0.040 Uiso 1 1 calc R
C6 C 0.23415(13) 0.4221(2) 0.68133(8) 0.0306(5) Uani 1 1 d .
C7 C 0.20669(13) 0.43021(19) 0.62395(8) 0.0293(4) Uani 1 1 d .
C8 C 0.12518(13) 0.4531(2) 0.60314(8) 0.0336(5) Uani 1 1 d .
H8 H 0.0873 0.4622 0.6264 0.040 Uiso 1 1 calc R
C9 C 0.10094(14) 0.4620(2) 0.55004(9) 0.0364(5) Uani 1 1 d .
H9 H 0.0462 0.4781 0.5366 0.044 Uiso 1 1 calc R
C10 C 0.15581(13) 0.4478(2) 0.51455(8) 0.0317(5) Uani 1 1 d .
C11 C 0.23522(13) 0.4218(2) 0.53768(8) 0.0283(4) Uani 1 1 d .
C12 C 0.29422(13) 0.39796(19) 0.50449(8) 0.0282(4) Uani 1 1 d .
C13 C 0.27132(13) 0.4025(2) 0.44930(8) 0.0299(5) Uani 1 1 d .
C14 C 0.33180(14) 0.3759(2) 0.41904(8) 0.0334(5) Uani 1 1 d .
H14 H 0.3196 0.3765 0.3815 0.040 Uiso 1 1 calc R
C15 C 0.40727(14) 0.3496(2) 0.44331(8) 0.0341(5) Uani 1 1 d .
H15 H 0.4475 0.3318 0.4225 0.041 Uiso 1 1 calc R
C16 C 0.42721(14) 0.34823(19) 0.49977(8) 0.0307(5) Uani 1 1 d .
C17 C 0.50910(13) 0.3205(2) 0.52593(8) 0.0302(5) Uani 1 1 d .
C18 C 0.57206(14) 0.3342(2) 0.49621(8) 0.0335(5) Uani 1 1 d .
H18 H 0.5592 0.3621 0.4606 0.040 Uiso 1 1 calc R
C19 C 0.65017(14) 0.3093(2) 0.51599(9) 0.0354(5) Uani 1 1 d .
H19 H 0.6904 0.3185 0.4945 0.042 Uiso 1 1 calc R
C20 C 0.66974(14) 0.2703(2) 0.56819(9) 0.0370(5) Uani 1 1 d .
H20 H 0.7239 0.2532 0.5828 0.044 Uiso 1 1 calc R
C21 C 0.61037(13) 0.2564(2) 0.59888(8) 0.0337(5) Uani 1 1 d .
H21 H 0.6249 0.2293 0.6345 0.040 Uiso 1 1 calc R
C22 C 0.52932(13) 0.28086(19) 0.57932(8) 0.0295(4) Uani 1 1 d .
C23 C 0.13490(14) 0.4529(2) 0.45823(9) 0.0355(5) Uani 1 1 d .
H23 H 0.0814 0.4718 0.4426 0.043 Uiso 1 1 calc R
C24 C 0.19036(13) 0.4313(2) 0.42698(8) 0.0321(5) Uani 1 1 d .
H24 H 0.1753 0.4352 0.3896 0.038 Uiso 1 1 calc R
N3 N 0.43619(11) 0.53267(18) 0.64557(7) 0.0325(4) Uani 1 1 d .
C25 C 0.40066(14) 0.6452(2) 0.64207(9) 0.0377(5) Uani 1 1 d .
H25 H 0.3466 0.6505 0.6249 0.045 Uiso 1 1 calc R
C26 C 0.43836(16) 0.7542(2) 0.66216(9) 0.0450(6) Uani 1 1 d .
H26 H 0.4112 0.8330 0.6583 0.054 Uiso 1 1 calc R
C27 C 0.51666(16) 0.7464(3) 0.68809(9) 0.0454(6) Uani 1 1 d .
H27 H 0.5445 0.8200 0.7020 0.054 Uiso 1 1 calc R
C28 C 0.55394(15) 0.6294(2) 0.69346(9) 0.0408(6) Uani 1 1 d .
H28 H 0.6071 0.6210 0.7119 0.049 Uiso 1 1 calc R
C29 C 0.51186(13) 0.5255(2) 0.67138(8) 0.0370(5) Uani 1 1 d .
H29 H 0.5375 0.4455 0.6746 0.044 Uiso 1 1 calc R

loop_
_atom_site_aniso_label
_atom_site_aniso_U_11
_atom_site_aniso_U_22
_atom_site_aniso_U_33
_atom_site_aniso_U_23
_atom_site_aniso_U_13
_atom_site_aniso_U_12
Zn1 0.03547(15) 0.03705(15) 0.01744(13) 0.00188(10) 0.00722(9) 0.00108(11)
N1 0.0344(9) 0.0314(9) 0.0190(8) 0.0002(7) 0.0075(7) -0.0052(7)
N2 0.0362(10) 0.0302(9) 0.0182(8) 0.0018(7) 0.0078(7) 0.0000(7)
O1 0.0551(10) 0.0526(10) 0.0283(8) 0.0143(7) 0.0212(7) 0.0154(8)
O2 0.0383(8) 0.0375(8) 0.0217(7) 0.0039(6) 0.0089(6) 0.0019(6)
C1 0.0395(12) 0.0368(12) 0.0230(11) 0.0036(9) 0.0120(9) -0.0008(9)
C2 0.0441(13) 0.0414(13) 0.0253(11) 0.0059(9) 0.0081(10) 0.0001(10)
C3 0.0520(14) 0.0477(13) 0.0178(10) 0.0010(9) 0.0065(10) -0.0037(11)
C4 0.0496(14) 0.0456(14) 0.0241(11) -0.0045(10) 0.0123(10) -0.0023(11)
C5 0.0367(12) 0.0362(12) 0.0274(11) -0.0028(9) 0.0076(9) -0.0028(9)
C6 0.0364(12) 0.0348(11) 0.0222(10) -0.0005(9) 0.0090(9) -0.0059(9)
C7 0.0389(12) 0.0286(11) 0.0217(10) -0.0040(8) 0.0089(9) -0.0069(9)
C8 0.0350(12) 0.0428(13) 0.0246(11) -0.0031(9) 0.0098(9) -0.0032(10)
C9 0.0338(12) 0.0486(14) 0.0267(11) -0.0039(10) 0.0043(9) -0.0019(10)
C10 0.0376(12) 0.0368(12) 0.0205(10) -0.0013(9) 0.0042(9) -0.0061(9)
C11 0.0365(11) 0.0298(10) 0.0194(10) -0.0026(8) 0.0067(8) -0.0060(9)
C12 0.0362(11) 0.0274(10) 0.0221(10) 0.0007(8) 0.0081(8) -0.0039(8)
C13 0.0414(12) 0.0284(10) 0.0208(10) 0.0004(8) 0.0077(9) -0.0031(9)
C14 0.0488(13) 0.0361(12) 0.0167(10) 0.0013(8) 0.0092(9) -0.0013(10)
C15 0.0451(13) 0.0370(12) 0.0226(11) 0.0030(9) 0.0129(9) 0.0033(10)
C16 0.0408(12) 0.0303(11) 0.0229(11) 0.0002(8) 0.0105(9) -0.0001(9)
C17 0.0388(12) 0.0289(10) 0.0250(11) -0.0018(8) 0.0110(9) 0.0021(9)
C18 0.0450(13) 0.0351(12) 0.0224(11) 0.0000(9) 0.0120(9) 0.0032(10)
C19 0.0401(13) 0.0376(12) 0.0324(12) 0.0004(10) 0.0176(10) 0.0049(10)
C20 0.0365(12) 0.0396(12) 0.0352(12) -0.0025(10) 0.0069(10) 0.0043(10)
C21 0.0422(13) 0.0361(12) 0.0232(11) -0.0010(9) 0.0062(9) 0.0037(10)
C22 0.0404(12) 0.0269(10) 0.0223(10) -0.0036(8) 0.0090(9) -0.0006(9)
C23 0.0363(12) 0.0441(13) 0.0249(11) -0.0019(9) 0.0017(9) -0.0011(10)
C24 0.0428(12) 0.0357(12) 0.0167(10) 0.0004(8) 0.0022(9) -0.0048(10)
N3 0.0366(10) 0.0430(11) 0.0184(8) -0.0007(7) 0.0060(7) -0.0001(8)
C25 0.0397(13) 0.0445(13) 0.0288(12) 0.0024(10) 0.0053(10) 0.0037(10)
C26 0.0638(17) 0.0396(13) 0.0328(13) 0.0027(10) 0.0112(12) 0.0008(12)
C27 0.0601(16) 0.0554(16) 0.0234(11) -0.0043(11) 0.0149(11) -0.0205(13)
C28 0.0368(12) 0.0627(16) 0.0241(11) -0.0071(11) 0.0090(9) -0.0052(12)
C29 0.0369(12) 0.0514(14) 0.0236(11) -0.0032(10) 0.0075(9) 0.0023(10)

loop_
_atom_type_symbol
_atom_type_description
_atom_type_scat_dispersion_real
_atom_type_scat_dispersion_imag
_atom_type_scat_source
C C 0.0033 0.0016 'International Tables Vol C Tables 4.2.6.8 and 6.1.1.4'
H H 0.0000 0.0000 'International Tables Vol C Tables 4.2.6.8 and 6.1.1.4'
N N 0.0061 0.0033 'International Tables Vol C Tables 4.2.6.8 and 6.1.1.4'
O O 0.0106 0.0060 'International Tables Vol C Tables 4.2.6.8 and 6.1.1.4'
Zn Zn 0.2839 1.4301 'International Tables Vol C Tables 4.2.6.8 and 6.1.1.4'

loop_
_geom_angle_atom_site_label_1
_geom_angle_atom_site_label_2
_geom_angle_atom_site_label_3
_geom_angle
O2 Zn1 O1 96.99(6)
O2 Zn1 N1 155.38(7)
O1 Zn1 N1 86.42(7)
O2 Zn1 N3 99.02(7)
O1 Zn1 N3 102.14(7)
N1 Zn1 N3 104.10(7)
O2 Zn1 N2 86.34(6)
O1 Zn1 N2 147.59(7)
N1 Zn1 N2 78.22(7)
N3 Zn1 N2 109.18(7)
C7 N1 C11 119.96(18)
C7 N1 Zn1 125.53(14)
C11 N1 Zn1 114.24(13)
C16 N2 C12 119.49(18)
C16 N2 Zn1 127.30(14)
C12 N2 Zn1 113.15(13)
C1 O1 Zn1 119.40(14)
C22 O2 Zn1 124.63(13)
O1 C1 C2 119.2(2)
O1 C1 C6 124.15(19)
C2 C1 C6 116.6(2)
C3 C2 C1 122.6(2)
C3 C2 H2 118.7
C1 C2 H2 118.7
C2 C3 C4 120.5(2)
C2 C3 H3 119.7
C4 C3 H3 119.7
C5 C4 C3 118.5(2)
C5 C4 H4 120.8
C3 C4 H4 120.8
C4 C5 C6 122.6(2)
C4 C5 H5 118.7
C6 C5 H5 118.7
C5 C6 C1 119.04(19)
C5 C6 C7 118.4(2)
C1 C6 C7 122.60(19)
N1 C7 C8 119.71(19)
N1 C7 C6 119.28(19)
C8 C7 C6 121.01(19)
C9 C8 C7 120.3(2)
C9 C8 H8 119.9
C7 C8 H8 119.9
C8 C9 C10 121.0(2)
C8 C9 H9 119.5
C10 C9 H9 119.5
C11 C10 C9 115.78(19)
C11 C10 C23 119.6(2)
C9 C10 C23 124.5(2)
N1 C11 C10 123.16(19)
N1 C11 C12 117.15(19)
C10 C11 C12 119.69(18)
N2 C12 C13 123.77(19)
N2 C12 C11 117.14(18)
C13 C12 C11 119.09(19)
C12 C13 C14 116.2(2)
C12 C13 C24 119.89(19)
C14 C13 C24 123.91(19)
C15 C14 C13 120.3(2)
C15 C14 H14 119.9
C13 C14 H14 119.9
C14 C15 C16 121.0(2)
C14 C15 H15 119.5
C16 C15 H15 119.5
N2 C16 C15 119.3(2)
N2 C16 C17 119.83(19)
C15 C16 C17 120.83(19)
C18 C17 C22 117.7(2)
C18 C17 C16 118.19(19)
C22 C17 C16 124.07(19)
C19 C18 C17 123.4(2)
C19 C18 H18 118.3
C17 C18 H18 118.3
C18 C19 C20 118.7(2)
C18 C19 H19 120.7
C20 C19 H19 120.7
C21 C20 C19 120.0(2)
C21 C20 H20 120.0
C19 C20 H20 120.0
C20 C21 C22 122.4(2)
C20 C21 H21 118.8
C22 C21 H21 118.8
O2 C22 C21 117.27(18)
O2 C22 C17 125.0(2)
C21 C22 C17 117.74(19)
C24 C23 C10 120.7(2)
C24 C23 H23 119.6
C10 C23 H23 119.6
C23 C24 C13 120.92(19)
C23 C24 H24 119.5
C13 C24 H24 119.5
C25 N3 C29 117.9(2)
C25 N3 Zn1 124.06(15)
C29 N3 Zn1 118.07(16)
N3 C25 C26 123.3(2)
N3 C25 H25 118.3
C26 C25 H25 118.3
C25 C26 C27 118.5(2)
C25 C26 H26 120.8
C27 C26 H26 120.8
C26 C27 C28 119.1(2)
C26 C27 H27 120.5
C28 C27 H27 120.5
C29 C28 C27 118.4(2)
C29 C28 H28 120.8
C27 C28 H28 120.8
N3 C29 C28 122.8(2)
N3 C29 H29 118.6
C28 C29 H29 118.6

loop_
_geom_bond_atom_site_label_1
_geom_bond_atom_site_label_2
_geom_bond_distance
Zn1 O2 1.9660(15)
Zn1 O1 1.9777(15)
Zn1 N1 2.1052(18)
Zn1 N3 2.1082(19)
Zn1 N2 2.1396(17)
N1 C7 1.342(3)
N1 C11 1.361(3)
N2 C16 1.344(3)
N2 C12 1.360(3)
O1 C1 1.323(3)
O2 C22 1.327(2)
C1 C2 1.409(3)
C1 C6 1.431(3)
C2 C3 1.372(3)
C2 H2 0.9500
C3 C4 1.395(3)
C3 H3 0.9500
C4 C5 1.371(3)
C4 H4 0.9500
C5 C6 1.406(3)
C5 H5 0.9500
C6 C7 1.470(3)
C7 C8 1.416(3)
C8 C9 1.358(3)
C8 H8 0.9500
C9 C10 1.411(3)
C9 H9 0.9500
C10 C11 1.405(3)
C10 C23 1.429(3)
C11 C12 1.437(3)
C12 C13 1.404(3)
C13 C14 1.411(3)
C13 C24 1.429(3)
C14 C15 1.355(3)
C14 H14 0.9500
C15 C16 1.431(3)
C15 H15 0.9500
C16 C17 1.467(3)
C17 C18 1.416(3)
C17 C22 1.418(3)
C18 C19 1.362(3)
C18 H18 0.9500
C19 C20 1.387(3)
C19 H19 0.9500
C20 C21 1.382(3)
C20 H20 0.9500
C21 C22 1.406(3)
C21 H21 0.9500
C23 C24 1.350(3)
C23 H23 0.9500
C24 H24 0.9500
N3 C25 1.332(3)
N3 C29 1.344(3)
C25 C26 1.379(3)
C25 H25 0.9500
C26 C27 1.384(4)
C26 H26 0.9500
C27 C28 1.388(4)
C27 H27 0.9500
C28 C29 1.381(3)
C28 H28 0.9500
C29 H29 0.9500

loop_
_geom_torsion_atom_site_label_1
_geom_torsion_atom_site_label_2
_geom_torsion_atom_site_label_3
_geom_torsion_atom_site_label_4
_geom_torsion
O2 Zn1 N1 C7 124.14(18)
O1 Zn1 N1 C7 25.16(17)
N3 Zn1 N1 C7 -76.47(18)
N2 Zn1 N1 C7 176.45(18)
O2 Zn1 N1 C11 -49.9(2)
O1 Zn1 N1 C11 -148.84(15)
N3 Zn1 N1 C11 109.53(15)
N2 Zn1 N1 C11 2.45(14)
O2 Zn1 N2 C16 -18.96(17)
O1 Zn1 N2 C16 -116.24(18)
N1 Zn1 N2 C16 -179.67(18)
N3 Zn1 N2 C16 79.33(18)
O2 Zn1 N2 C12 158.15(14)
O1 Zn1 N2 C12 60.87(19)
N1 Zn1 N2 C12 -2.56(14)
N3 Zn1 N2 C12 -103.56(14)
O2 Zn1 O1 C1 156.52(17)
N1 Zn1 O1 C1 -47.97(17)
N3 Zn1 O1 C1 55.69(18)
N2 Zn1 O1 C1 -109.28(19)
O1 Zn1 O2 C22 -174.73(16)
N1 Zn1 O2 C22 88.6(2)
N3 Zn1 O2 C22 -71.20(16)
N2 Zn1 O2 C22 37.65(16)
Zn1 O1 C1 C2 -139.29(18)
Zn1 O1 C1 C6 43.5(3)
O1 C1 C2 C3 179.0(2)
C6 C1 C2 C3 -3.6(3)
C1 C2 C3 C4 0.6(4)
C2 C3 C4 C5 2.1(4)
C3 C4 C5 C6 -1.7(3)
C4 C5 C6 C1 -1.3(3)
C4 C5 C6 C7 177.4(2)
O1 C1 C6 C5 -178.8(2)
C2 C1 C6 C5 3.9(3)
O1 C1 C6 C7 2.5(3)
C2 C1 C6 C7 -174.8(2)
C11 N1 C7 C8 -0.6(3)
Zn1 N1 C7 C8 -174.28(15)
C11 N1 C7 C6 179.39(18)
Zn1 N1 C7 C6 5.7(3)
C5 C6 C7 N1 153.2(2)
C1 C6 C7 N1 -28.1(3)
C5 C6 C7 C8 -26.8(3)
C1 C6 C7 C8 151.9(2)
N1 C7 C8 C9 -0.9(3)
C6 C7 C8 C9 179.1(2)
C7 C8 C9 C10 0.5(4)
C8 C9 C10 C11 1.2(3)
C8 C9 C10 C23 178.5(2)
C7 N1 C11 C10 2.5(3)
Zn1 N1 C11 C10 176.91(16)
C7 N1 C11 C12 -176.41(18)
Zn1 N1 C11 C12 -2.0(2)
C9 C10 C11 N1 -2.8(3)
C23 C10 C11 N1 179.8(2)
C9 C10 C11 C12 176.1(2)
C23 C10 C11 C12 -1.3(3)
C16 N2 C12 C13 -0.1(3)
Zn1 N2 C12 C13 -177.50(16)
C16 N2 C12 C11 179.69(18)
Zn1 N2 C12 C11 2.3(2)
N1 C11 C12 N2 -0.2(3)
C10 C11 C12 N2 -179.22(19)
N1 C11 C12 C13 179.61(18)
C10 C11 C12 C13 0.6(3)
N2 C12 C13 C14 1.0(3)
C11 C12 C13 C14 -178.87(19)
N2 C12 C13 C24 -179.78(19)
C11 C12 C13 C24 0.4(3)
C12 C13 C14 C15 -0.8(3)
C24 C13 C14 C15 179.9(2)
C13 C14 C15 C16 0.0(3)
C12 N2 C16 C15 -0.8(3)
Zn1 N2 C16 C15 176.17(14)
C12 N2 C16 C17 179.68(18)
Zn1 N2 C16 C17 -3.4(3)
C14 C15 C16 N2 0.9(3)
C14 C15 C16 C17 -179.6(2)
N2 C16 C17 C18 -161.0(2)
C15 C16 C17 C18 19.4(3)
N2 C16 C17 C22 19.0(3)
C15 C16 C17 C22 -160.6(2)
C22 C17 C18 C19 1.1(3)
C16 C17 C18 C19 -179.0(2)
C17 C18 C19 C20 -1.0(3)
C18 C19 C20 C21 0.5(3)
C19 C20 C21 C22 -0.2(3)
Zn1 O2 C22 C21 145.11(16)
Zn1 O2 C22 C17 -36.3(3)
C20 C21 C22 O2 179.1(2)
C20 C21 C22 C17 0.3(3)
C18 C17 C22 O2 -179.3(2)
C16 C17 C22 O2 0.7(3)
C18 C17 C22 C21 -0.7(3)
C16 C17 C22 C21 179.3(2)
C11 C10 C23 C24 0.9(3)
C9 C10 C23 C24 -176.2(2)
C10 C23 C24 C13 0.1(3)
C12 C13 C24 C23 -0.8(3)
C14 C13 C24 C23 178.4(2)
O2 Zn1 N3 C25 161.07(17)
O1 Zn1 N3 C25 -99.72(18)
N1 Zn1 N3 C25 -10.39(19)
N2 Zn1 N3 C25 71.82(18)
O2 Zn1 N3 C29 -19.14(16)
O1 Zn1 N3 C29 80.08(16)
N1 Zn1 N3 C29 169.40(15)
N2 Zn1 N3 C29 -108.38(16)
C29 N3 C25 C26 2.0(3)
Zn1 N3 C25 C26 -178.23(18)
N3 C25 C26 C27 -1.1(4)
C25 C26 C27 C28 -0.7(3)
C26 C27 C28 C29 1.7(3)
C25 N3 C29 C28 -0.9(3)
Zn1 N3 C29 C28 179.26(17)
C27 C28 C29 N3 -0.9(3)

loop_
_platon_squeeze_void_nr
_platon_squeeze_void_average_x
_platon_squeeze_void_average_y
_platon_squeeze_void_average_z
_platon_squeeze_void_volume
_platon_squeeze_void_count_electrons
_platon_squeeze_void_content
1 0.500 -0.110 0.250 64 23 ' '
2 0.500 0.109 0.750 64 23 ' '
3 -0.000 0.390 0.250 64 23 ' '
4 -0.000 0.609 0.750 64 23 ' '
